data_7128172
loop_
_publ_author_name
'Dong, Penghui'
'Majeed, Kashif'
'Wang, Lingna'
'Guo, Zijian'
'Zhou, Fengtao'
'Zhang, Qiuyu'

_publ_section_title
;
 Transition metal-free approach to azafluoranthene scaffolds by aldol
 condensation/[1+2+3] annulation tandem reaction of isocyanoacetates with
 8-(alkynyl)-1-naphthaldehydes.
;
_journal_issue 39
_journal_name_full 'Chemical communications (Cambridge, England)'
_journal_page_first 4855
_journal_page_last 4858
_journal_paper_doi 10.1039/d1cc01015h
_journal_volume 57
_journal_year 2021
_chemical_formula_moiety 'C24 H17 N O2'
_chemical_formula_sum 'C24 H17 N O2'
_chemical_formula_weight 351.38
_chemical_name_systematic 'ethyl 10-phenylacenaphtho[1,2-c]pyridine-7-carboxylate'
_space_group_crystal_system monoclinic
_space_group_IT_number 14
_space_group_name_Hall '-P 2ybc'
_space_group_name_H-M_alt 'P 1 21/c 1'
_atom_sites_solution_hydrogens geom
_atom_sites_solution_primary dual
_audit_creation_date 2020-08-25
_audit_creation_method
;
Olex2 1.3
(compiled Nov 21 2019 18:26:39 for OlexSys, GUI svn.r6003)
;
_audit_update_record
;
2020-11-26 deposited with the CCDC.	2021-04-07 downloaded from the CCDC.
;
_cell_angle_alpha 90
_cell_angle_beta 106.467(2)
_cell_angle_gamma 90
_cell_formula_units_Z 4
_cell_length_a 11.9988(3)
_cell_length_b 19.1984(5)
_cell_length_c 7.6672(2)
_cell_measurement_reflns_used 5629
_cell_measurement_temperature 150.0
_cell_measurement_theta_max 74.13
_cell_measurement_theta_min 4.48
_cell_volume 1693.76(8)
_computing_cell_refinement 'SAINT v8.37A (Bruker, 2015)'
_computing_data_reduction 'SAINT v8.37A (Bruker, 2015)'
_computing_molecular_graphics 'Olex2 1.3 (Dolomanov et al., 2009)'
_computing_publication_material 'Olex2 1.3 (Dolomanov et al., 2009)'
_computing_structure_refinement 'SHELXL 2018/3 (Sheldrick, 2015)'
_computing_structure_solution 'SHELXT 2018/2 (Sheldrick, 2018)'
_diffrn_ambient_temperature 150.0
_diffrn_measured_fraction_theta_full 0.997
_diffrn_measured_fraction_theta_max 0.993
_diffrn_measurement_device_type 'Bruker APEX-II CCD'
_diffrn_measurement_method '\f and \w scans'
_diffrn_radiation_type CuK\a
_diffrn_radiation_wavelength 1.54178
_diffrn_reflns_av_R_equivalents 0.0650
_diffrn_reflns_av_unetI/netI 0.0353
_diffrn_reflns_Laue_measured_fraction_full 0.997
_diffrn_reflns_Laue_measured_fraction_max 0.993
_diffrn_reflns_limit_h_max 14
_diffrn_reflns_limit_h_min -14
_diffrn_reflns_limit_k_max 23
_diffrn_reflns_limit_k_min -23
_diffrn_reflns_limit_l_max 9
_diffrn_reflns_limit_l_min -9
_diffrn_reflns_number 24320
_diffrn_reflns_point_group_measured_fraction_full 0.997
_diffrn_reflns_point_group_measured_fraction_max 0.993
_diffrn_reflns_theta_full 67.679
_diffrn_reflns_theta_max 74.610
_diffrn_reflns_theta_min 3.841
_diffrn_source_current 1.0
_diffrn_source_power 0.05
_diffrn_source_voltage 50.0
_diffrn_standards_number 0
_exptl_absorpt_coefficient_mu 0.697
_exptl_absorpt_correction_T_max 0.7538
_exptl_absorpt_correction_T_min 0.6404
_exptl_absorpt_correction_type multi-scan
_exptl_absorpt_process_details
;
SADABS-2016/2 (Bruker,2016/2) was used for absorption correction.
wR2(int) was 0.1336 before and 0.0652 after correction.
The Ratio of minimum to maximum transmission is 0.8496.
The \l/2 correction factor is Not present.
;
_exptl_crystal_colour colourless
_exptl_crystal_colour_primary colourless
_exptl_crystal_density_diffrn 1.378
_exptl_crystal_description block
_exptl_crystal_F_000 736
_exptl_crystal_recrystallization_method 'Re-crystallisation from solvent: petroleum ether/dichloromethane'
_exptl_crystal_size_max 0.2
_exptl_crystal_size_mid 0.15
_exptl_crystal_size_min 0.1
_refine_diff_density_max 0.250
_refine_diff_density_min -0.307
_refine_diff_density_rms 0.098
_refine_ls_extinction_method none
_refine_ls_goodness_of_fit_ref 1.095
_refine_ls_hydrogen_treatment constr
_refine_ls_matrix_type full
_refine_ls_number_parameters 245
_refine_ls_number_reflns 3446
_refine_ls_number_restraints 0
_refine_ls_restrained_S_all 1.095
_refine_ls_R_factor_all 0.0586
_refine_ls_R_factor_gt 0.0403
_refine_ls_shift/su_max 0.001
_refine_ls_shift/su_mean 0.000
_refine_ls_structure_factor_coef Fsqd
_refine_ls_weighting_details 'w=1/[\s^2^(Fo^2^)+(0.0711P)^2^+0.1971P] where P=(Fo^2^+2Fc^2^)/3'
_refine_ls_weighting_scheme calc
_refine_ls_wR_factor_gt 0.1056
_refine_ls_wR_factor_ref 0.1241
_reflns_Friedel_coverage 0.000
_reflns_number_gt 2744
_reflns_number_total 3446
_reflns_threshold_expression 'I > 2\s(I)'
_cod_data_source_file d1cc01015h2.cif
_cod_data_source_block cu_0825_5_0ma
_cod_depositor_comments 'Adding full bibliography for 7128172.cif.'
_cod_original_cell_volume 1693.75(8)
_cod_database_code 7128172
_shelx_shelxl_version_number 2018/3
_shelx_space_group_comment
;
The symmetry employed for this shelxl refinement is uniquely defined
by the following loop, which should always be used as a source of
symmetry information in preference to the above space-group names.
They are only intended as comments.
;
_shelx_estimated_absorpt_t_max 0.934
_shelx_estimated_absorpt_t_min 0.873
_olex2_refinement_description
;
1. Fixed Uiso
 At 1.2 times of:
  All C(H) groups, All C(H,H) groups
 At 1.5 times of:
  All C(H,H,H) groups
2.a Secondary CH2 refined with riding coordinates:
 C00K(H00A,H00B)
2.b Aromatic/amide H refined with riding coordinates:
 C004(H004), C00D(H00D), C00F(H00F), C00G(H00G), C00H(H00H), C00J(H00J),
 C00L(H00L), C00M(H00M), C00N(H00N), C00O(H00O), C00P(H00P), C00Q(H00Q)
2.c Idealised Me refined as rotating group:
 C00R(H00C,H00E,H00I)
;
_olex2_submission_special_instructions 'No special instructions were received'

loop_
_space_group_symop_operation_xyz
'x, y, z'
'-x, y+1/2, -z+1/2'
'-x, -y, -z'
'x, -y-1/2, z-1/2'

loop_
_atom_site_label
_atom_site_type_symbol
_atom_site_fract_x
_atom_site_fract_y
_atom_site_fract_z
_atom_site_U_iso_or_equiv
_atom_site_adp_type
_atom_site_occupancy
_atom_site_site_symmetry_order
_atom_site_calc_flag
_atom_site_refinement_flags_posn
_atom_site_refinement_flags_adp
_atom_site_refinement_flags_occupancy
_atom_site_disorder_assembly
_atom_site_disorder_group
O001 O 0.22744(9) 0.52101(5) -0.01124(15) 0.0251(3) Uani 1 1 d . . . . .
O002 O 0.11995(9) 0.60769(6) 0.05288(17) 0.0320(3) Uani 1 1 d . . . . .
N003 N 0.40206(11) 0.55699(6) 0.27834(18) 0.0226(3) Uani 1 1 d . . . . .
C004 C 0.73503(13) 0.70702(8) 0.4451(2) 0.0220(3) Uani 1 1 d . . . . .
H004 H 0.698071 0.735887 0.344704 0.026 Uiso 1 1 calc R U . . .
C005 C 0.35175(12) 0.67760(7) 0.2191(2) 0.0185(3) Uani 1 1 d . . . . .
C006 C 0.46355(12) 0.69778(7) 0.33413(19) 0.0182(3) Uani 1 1 d . . . . .
C007 C 0.21324(13) 0.58002(8) 0.0732(2) 0.0219(3) Uani 1 1 d . . . . .
C008 C 0.54473(12) 0.64648(7) 0.41190(19) 0.0187(3) Uani 1 1 d . . . . .
C009 C 0.46742(12) 0.77490(7) 0.3423(2) 0.0191(3) Uani 1 1 d . . . . .
C00A C 0.28696(13) 0.74176(7) 0.1446(2) 0.0195(3) Uani 1 1 d . . . . .
C00B C 0.36054(12) 0.79772(7) 0.2248(2) 0.0194(3) Uani 1 1 d . . . . .
C00C C 0.66931(12) 0.65841(7) 0.5097(2) 0.0200(3) Uani 1 1 d . . . . .
C00D C 0.85396(13) 0.71345(8) 0.5264(2) 0.0260(3) Uani 1 1 d . . . . .
H00D H 0.897612 0.746997 0.482456 0.031 Uiso 1 1 calc R U . . .
C00E C 0.32668(12) 0.60683(7) 0.1941(2) 0.0202(3) Uani 1 1 d . . . . .
C00F C 0.72599(13) 0.61621(8) 0.6578(2) 0.0233(3) Uani 1 1 d . . . . .
H00F H 0.682844 0.583103 0.704103 0.028 Uiso 1 1 calc R U . . .
C00G C 0.90886(13) 0.67088(9) 0.6717(2) 0.0281(4) Uani 1 1 d . . . . .
H00G H 0.990218 0.674856 0.726320 0.034 Uiso 1 1 calc R U . . .
C00H C 0.50577(13) 0.57741(8) 0.3821(2) 0.0222(3) Uani 1 1 d . . . . .
H00H H 0.558176 0.541974 0.441244 0.027 Uiso 1 1 calc R U . . .
C00I C 0.33052(13) 0.86808(8) 0.1924(2) 0.0225(3) Uani 1 1 d . . . . .
C00J C 0.84484(13) 0.62267(9) 0.7367(2) 0.0279(4) Uani 1 1 d . . . . .
H00J H 0.882592 0.593696 0.836368 0.033 Uiso 1 1 calc R U . . .
C00K C 0.12393(13) 0.49503(8) -0.1443(2) 0.0271(4) Uani 1 1 d . . . . .
H00A H 0.092179 0.530880 -0.237978 0.032 Uiso 1 1 calc R U . . .
H00B H 0.063501 0.482944 -0.084276 0.032 Uiso 1 1 calc R U . . .
C00L C 0.18097(13) 0.75711(8) 0.0240(2) 0.0247(3) Uani 1 1 d . . . . .
H00L H 0.128693 0.720931 -0.030662 0.030 Uiso 1 1 calc R U . . .
C00M C 0.54495(13) 0.82407(8) 0.4369(2) 0.0220(3) Uani 1 1 d . . . . .
H00M H 0.616656 0.810296 0.519517 0.026 Uiso 1 1 calc R U . . .
C00N C 0.41273(14) 0.91726(8) 0.2899(2) 0.0261(3) Uani 1 1 d . . . . .
H00N H 0.396588 0.965641 0.273101 0.031 Uiso 1 1 calc R U . . .
C00O C 0.15104(14) 0.82808(9) -0.0175(2) 0.0281(4) Uani 1 1 d . . . . .
H00O H 0.079269 0.838564 -0.104697 0.034 Uiso 1 1 calc R U . . .
C00P C 0.51577(14) 0.89559(8) 0.4086(2) 0.0256(3) Uani 1 1 d . . . . .
H00P H 0.569025 0.929577 0.473759 0.031 Uiso 1 1 calc R U . . .
C00Q C 0.22196(14) 0.88196(8) 0.0636(2) 0.0275(4) Uani 1 1 d . . . . .
H00Q H 0.198337 0.928721 0.033474 0.033 Uiso 1 1 calc R U . . .
C00R C 0.15941(16) 0.43143(10) -0.2296(3) 0.0386(4) Uani 1 1 d . . . . .
H00C H 0.093022 0.414334 -0.326727 0.058 Uiso 1 1 calc R U . . .
H00E H 0.185182 0.395102 -0.137125 0.058 Uiso 1 1 calc R U . . .
H00I H 0.223165 0.443363 -0.280628 0.058 Uiso 1 1 calc R U . . .

loop_
_atom_site_aniso_label
_atom_site_aniso_U_11
_atom_site_aniso_U_22
_atom_site_aniso_U_33
_atom_site_aniso_U_23
_atom_site_aniso_U_13
_atom_site_aniso_U_12
O001 0.0207(5) 0.0230(5) 0.0297(6) -0.0077(4) 0.0041(5) -0.0033(4)
O002 0.0201(5) 0.0308(6) 0.0417(7) -0.0097(5) 0.0031(5) 0.0004(4)
N003 0.0206(6) 0.0191(6) 0.0269(7) -0.0006(5) 0.0048(5) -0.0004(5)
C004 0.0225(7) 0.0206(7) 0.0226(8) 0.0000(6) 0.0057(6) 0.0010(6)
C005 0.0179(7) 0.0199(7) 0.0182(7) -0.0014(5) 0.0058(6) 0.0012(5)
C006 0.0191(7) 0.0192(7) 0.0170(7) -0.0007(5) 0.0061(6) -0.0012(5)
C007 0.0211(7) 0.0203(7) 0.0242(8) -0.0014(6) 0.0060(6) -0.0019(6)
C008 0.0186(7) 0.0200(7) 0.0175(7) 0.0001(5) 0.0051(6) 0.0004(5)
C009 0.0205(7) 0.0191(7) 0.0189(7) 0.0009(5) 0.0075(6) -0.0001(5)
C00A 0.0202(7) 0.0203(7) 0.0191(7) 0.0005(6) 0.0072(6) 0.0015(6)
C00B 0.0206(7) 0.0187(7) 0.0209(7) 0.0003(6) 0.0091(6) 0.0012(5)
C00C 0.0190(7) 0.0201(7) 0.0206(8) -0.0023(6) 0.0049(6) 0.0013(5)
C00D 0.0227(8) 0.0276(8) 0.0281(8) -0.0030(6) 0.0079(6) -0.0035(6)
C00E 0.0189(7) 0.0198(7) 0.0222(7) -0.0019(6) 0.0061(6) -0.0009(5)
C00F 0.0229(7) 0.0255(8) 0.0218(8) 0.0017(6) 0.0067(6) 0.0022(6)
C00G 0.0192(7) 0.0360(9) 0.0264(9) -0.0046(7) 0.0023(6) -0.0003(6)
C00H 0.0210(7) 0.0194(7) 0.0247(8) 0.0018(6) 0.0041(6) 0.0016(6)
C00I 0.0262(8) 0.0197(7) 0.0255(8) 0.0026(6) 0.0134(6) 0.0035(6)
C00J 0.0238(8) 0.0344(9) 0.0227(8) 0.0028(7) 0.0024(6) 0.0064(6)
C00K 0.0234(7) 0.0294(8) 0.0269(8) -0.0057(6) 0.0045(6) -0.0078(6)
C00L 0.0200(7) 0.0278(8) 0.0253(8) 0.0012(6) 0.0049(6) 0.0028(6)
C00M 0.0224(7) 0.0212(7) 0.0231(8) -0.0024(6) 0.0074(6) -0.0023(6)
C00N 0.0313(8) 0.0166(7) 0.0351(9) 0.0010(6) 0.0170(7) 0.0013(6)
C00O 0.0238(8) 0.0326(8) 0.0275(8) 0.0054(7) 0.0065(6) 0.0090(6)
C00P 0.0280(8) 0.0197(7) 0.0315(9) -0.0040(6) 0.0123(7) -0.0059(6)
C00Q 0.0288(8) 0.0239(7) 0.0327(9) 0.0064(6) 0.0134(7) 0.0081(6)
C00R 0.0389(10) 0.0363(10) 0.0413(11) -0.0179(8) 0.0124(8) -0.0102(8)

loop_
_atom_type_symbol
_atom_type_description
_atom_type_scat_dispersion_real
_atom_type_scat_dispersion_imag
_atom_type_scat_source
C C 0.0181 0.0091 'International Tables Vol C Tables 4.2.6.8 and 6.1.1.4'
H H 0.0000 0.0000 'International Tables Vol C Tables 4.2.6.8 and 6.1.1.4'
N N 0.0311 0.0180 'International Tables Vol C Tables 4.2.6.8 and 6.1.1.4'
O O 0.0492 0.0322 'International Tables Vol C Tables 4.2.6.8 and 6.1.1.4'

loop_
_geom_angle_atom_site_label_1
_geom_angle_atom_site_label_2
_geom_angle_atom_site_label_3
_geom_angle
_geom_angle_site_symmetry_1
_geom_angle_site_symmetry_3
_geom_angle_publ_flag
C007 O001 C00K 115.40(12) . . ?
C00H N003 C00E 117.59(12) . . ?
C00C C004 H004 119.7 . . ?
C00D C004 H004 119.7 . . ?
C00D C004 C00C 120.64(14) . . ?
C006 C005 C00A 108.03(12) . . ?
C00E C005 C006 118.41(13) . . ?
C00E C005 C00A 133.52(13) . . ?
C005 C006 C009 107.96(12) . . ?
C008 C006 C005 119.37(13) . . ?
C008 C006 C009 132.66(13) . . ?
O001 C007 C00E 111.74(12) . . ?
O002 C007 O001 123.33(14) . . ?
O002 C007 C00E 124.93(14) . . ?
C006 C008 C00C 125.94(13) . . ?
C006 C008 C00H 115.95(13) . . ?
C00H C008 C00C 117.92(13) . . ?
C00B C009 C006 105.73(12) . . ?
C00M C009 C006 135.61(13) . . ?
C00M C009 C00B 118.61(13) . . ?
C00B C00A C005 105.61(12) . . ?
C00L C00A C005 136.14(14) . . ?
C00L C00A C00B 118.24(13) . . ?
C009 C00B C00A 112.55(13) . . ?
C00I C00B C009 123.60(14) . . ?
C00I C00B C00A 123.85(14) . . ?
C004 C00C C008 120.69(13) . . ?
C004 C00C C00F 118.60(13) . . ?
C00F C00C C008 120.40(13) . . ?
C004 C00D H00D 120.0 . . ?
C00G C00D C004 120.03(15) . . ?
C00G C00D H00D 120.0 . . ?
N003 C00E C005 122.47(13) . . ?
N003 C00E C007 114.78(12) . . ?
C005 C00E C007 122.74(13) . . ?
C00C C00F H00F 119.9 . . ?
C00J C00F C00C 120.23(15) . . ?
C00J C00F H00F 119.9 . . ?
C00D C00G H00G 120.1 . . ?
C00J C00G C00D 119.85(14) . . ?
C00J C00G H00G 120.1 . . ?
N003 C00H C008 125.97(14) . . ?
N003 C00H H00H 117.0 . . ?
C008 C00H H00H 117.0 . . ?
C00B C00I C00N 116.32(14) . . ?
C00B C00I C00Q 116.32(14) . . ?
C00N C00I C00Q 127.35(14) . . ?
C00F C00J H00J 119.7 . . ?
C00G C00J C00F 120.65(15) . . ?
C00G C00J H00J 119.7 . . ?
O001 C00K H00A 110.3 . . ?
O001 C00K H00B 110.3 . . ?
O001 C00K C00R 107.05(13) . . ?
H00A C00K H00B 108.6 . . ?
C00R C00K H00A 110.3 . . ?
C00R C00K H00B 110.3 . . ?
C00A C00L H00L 120.6 . . ?
C00A C00L C00O 118.84(15) . . ?
C00O C00L H00L 120.6 . . ?
C009 C00M H00M 120.6 . . ?
C009 C00M C00P 118.81(14) . . ?
C00P C00M H00M 120.6 . . ?
C00I C00N H00N 119.7 . . ?
C00P C00N C00I 120.56(14) . . ?
C00P C00N H00N 119.7 . . ?
C00L C00O H00O 118.8 . . ?
C00Q C00O C00L 122.43(15) . . ?
C00Q C00O H00O 118.8 . . ?
C00M C00P H00P 119.0 . . ?
C00N C00P C00M 122.04(14) . . ?
C00N C00P H00P 119.0 . . ?
C00I C00Q H00Q 119.9 . . ?
C00O C00Q C00I 120.21(14) . . ?
C00O C00Q H00Q 119.9 . . ?
C00K C00R H00C 109.5 . . ?
C00K C00R H00E 109.5 . . ?
C00K C00R H00I 109.5 . . ?
H00C C00R H00E 109.5 . . ?
H00C C00R H00I 109.5 . . ?
H00E C00R H00I 109.5 . . ?

loop_
_geom_bond_atom_site_label_1
_geom_bond_atom_site_label_2
_geom_bond_distance
_geom_bond_site_symmetry_2
_geom_bond_publ_flag
O001 C007 1.3396(18) . ?
O001 C00K 1.4538(17) . ?
O002 C007 1.2085(18) . ?
N003 C00E 1.3488(18) . ?
N003 C00H 1.3318(19) . ?
C004 H004 0.9500 . ?
C004 C00C 1.400(2) . ?
C004 C00D 1.391(2) . ?
C005 C006 1.4342(19) . ?
C005 C00A 1.4818(19) . ?
C005 C00E 1.393(2) . ?
C006 C008 1.3946(19) . ?
C006 C009 1.4822(19) . ?
C007 C00E 1.5039(19) . ?
C008 C00C 1.4879(19) . ?
C008 C00H 1.403(2) . ?
C009 C00B 1.412(2) . ?
C009 C00M 1.378(2) . ?
C00A C00B 1.416(2) . ?
C00A C00L 1.376(2) . ?
C00B C00I 1.402(2) . ?
C00C C00F 1.404(2) . ?
C00D H00D 0.9500 . ?
C00D C00G 1.388(2) . ?
C00F H00F 0.9500 . ?
C00F C00J 1.388(2) . ?
C00G H00G 0.9500 . ?
C00G C00J 1.383(2) . ?
C00H H00H 0.9500 . ?
C00I C00N 1.416(2) . ?
C00I C00Q 1.419(2) . ?
C00J H00J 0.9500 . ?
C00K H00A 0.9900 . ?
C00K H00B 0.9900 . ?
C00K C00R 1.503(2) . ?
C00L H00L 0.9500 . ?
C00L C00O 1.422(2) . ?
C00M H00M 0.9500 . ?
C00M C00P 1.418(2) . ?
C00N H00N 0.9500 . ?
C00N C00P 1.376(2) . ?
C00O H00O 0.9500 . ?
C00O C00Q 1.371(2) . ?
C00P H00P 0.9500 . ?
C00Q H00Q 0.9500 . ?
C00R H00C 0.9800 . ?
C00R H00E 0.9800 . ?
C00R H00I 0.9800 . ?

loop_
_geom_torsion_atom_site_label_1
_geom_torsion_atom_site_label_2
_geom_torsion_atom_site_label_3
_geom_torsion_atom_site_label_4
_geom_torsion
_geom_torsion_site_symmetry_1
_geom_torsion_site_symmetry_2
_geom_torsion_site_symmetry_3
_geom_torsion_site_symmetry_4
_geom_torsion_publ_flag
O001 C007 C00E N003 -35.84(19) . . . . ?
O001 C007 C00E C005 144.84(14) . . . . ?
O002 C007 C00E N003 144.31(16) . . . . ?
O002 C007 C00E C005 -35.0(2) . . . . ?
C004 C00C C00F C00J -0.4(2) . . . . ?
C004 C00D C00G C00J -0.8(2) . . . . ?
C005 C006 C008 C00C 169.90(14) . . . . ?
C005 C006 C008 C00H -5.1(2) . . . . ?
C005 C006 C009 C00B -2.94(16) . . . . ?
C005 C006 C009 C00M 174.51(17) . . . . ?
C005 C00A C00B C009 0.79(17) . . . . ?
C005 C00A C00B C00I -178.81(14) . . . . ?
C005 C00A C00L C00O -177.89(16) . . . . ?
C006 C005 C00A C00B -2.65(16) . . . . ?
C006 C005 C00A C00L 176.56(17) . . . . ?
C006 C005 C00E N003 2.1(2) . . . . ?
C006 C005 C00E C007 -178.64(13) . . . . ?
C006 C008 C00C C004 -40.9(2) . . . . ?
C006 C008 C00C C00F 145.58(15) . . . . ?
C006 C008 C00H N003 4.4(2) . . . . ?
C006 C009 C00B C00A 1.30(17) . . . . ?
C006 C009 C00B C00I -179.10(14) . . . . ?
C006 C009 C00M C00P -178.97(16) . . . . ?
C007 O001 C00K C00R 177.04(14) . . . . ?
C008 C006 C009 C00B 176.19(15) . . . . ?
C008 C006 C009 C00M -6.4(3) . . . . ?
C008 C00C C00F C00J 173.31(14) . . . . ?
C009 C006 C008 C00C -9.2(3) . . . . ?
C009 C006 C008 C00H 175.84(15) . . . . ?
C009 C00B C00I C00N -2.1(2) . . . . ?
C009 C00B C00I C00Q 177.01(14) . . . . ?
C009 C00M C00P C00N -0.1(2) . . . . ?
C00A C005 C006 C008 -175.80(13) . . . . ?
C00A C005 C006 C009 3.47(16) . . . . ?
C00A C005 C00E N003 179.50(15) . . . . ?
C00A C005 C00E C007 -1.2(3) . . . . ?
C00A C00B C00I C00N 177.49(14) . . . . ?
C00A C00B C00I C00Q -3.4(2) . . . . ?
C00A C00L C00O C00Q -2.6(3) . . . . ?
C00B C009 C00M C00P -1.8(2) . . . . ?
C00B C00A C00L C00O 1.2(2) . . . . ?
C00B C00I C00N C00P 0.1(2) . . . . ?
C00B C00I C00Q C00O 2.0(2) . . . . ?
C00C C004 C00D C00G 0.8(2) . . . . ?
C00C C008 C00H N003 -171.06(14) . . . . ?
C00C C00F C00J C00G 0.4(2) . . . . ?
C00D C004 C00C C008 -173.87(14) . . . . ?
C00D C004 C00C C00F -0.2(2) . . . . ?
C00D C00G C00J C00F 0.2(2) . . . . ?
C00E N003 C00H C008 -0.3(2) . . . . ?
C00E C005 C006 C008 2.2(2) . . . . ?
C00E C005 C006 C009 -178.51(13) . . . . ?
C00E C005 C00A C00B 179.75(16) . . . . ?
C00E C005 C00A C00L -1.0(3) . . . . ?
C00H N003 C00E C005 -3.1(2) . . . . ?
C00H N003 C00E C007 177.59(13) . . . . ?
C00H C008 C00C C004 134.05(15) . . . . ?
C00H C008 C00C C00F -39.5(2) . . . . ?
C00I C00N C00P C00M 0.9(2) . . . . ?
C00K O001 C007 O002 5.5(2) . . . . ?
C00K O001 C007 C00E -174.32(12) . . . . ?
C00L C00A C00B C009 -178.59(13) . . . . ?
C00L C00A C00B C00I 1.8(2) . . . . ?
C00L C00O C00Q C00I 0.9(3) . . . . ?
C00M C009 C00B C00A -176.67(13) . . . . ?
C00M C009 C00B C00I 2.9(2) . . . . ?
C00N C00I C00Q C00O -179.03(16) . . . . ?
C00Q C00I C00N C00P -178.83(15) . . . . ?
